data_7011664
loop_
_publ_author_name
'Takayuki Ishida'
'Takashi Kawakami'
'Shin-ichi Mitsubori'
'Takashi Nogami'
'Kizashi Yamaguchi'
'Hiizu Iwamura'

_publ_section_title
;
 Antiferromagnetic coupling of transition metal spins across pyrimidine
 and pyrazine bridges in dinuclear manganese(II), cobalt(II),
 nickel(II) and copper(II) 1,1,1,5,5,5-hexafluoropentane-2,4-dionate
 complexes
;
_journal_issue 16
_journal_name_full 'J. Chem. Soc., Dalton Trans.'
_journal_page_first 3177
_journal_page_last 3186
_journal_paper_doi 10.1039/b202635j
_journal_year 2002
_chemical_formula_sum 'C37 H17 Cu2 F24 N4 O8'
_chemical_formula_weight 1228.62
_space_group_IT_number 2
_symmetry_cell_setting triclinic
_symmetry_Int_Tables_number 2
_symmetry_space_group_name_Hall '-P 1'
_symmetry_space_group_name_H-M 'P -1'
_cell_angle_alpha 95.023(6)
_cell_angle_beta 99.372(4)
_cell_angle_gamma 111.435(2)
_cell_formula_units_Z 2
_cell_length_a 13.649(2)
_cell_length_b 15.335(2)
_cell_length_c 11.875(1)
_cell_measurement_reflns_used 11805
_cell_measurement_temperature 100.0
_cell_measurement_theta_max 29.6
_cell_measurement_theta_min 2.1
_cell_volume 2253.3(5)
_computing_cell_refinement PROCESS-AUTO
_computing_data_collection PROCESS-AUTO
_computing_data_reduction 'teXsan Ver. 1.10'
_computing_publication_material 'teXsan Ver. 1.10'
_computing_structure_refinement 'teXsan Ver. 1.10'
_computing_structure_solution SIR92
_diffrn_measured_fraction_theta_full 0.9281
_diffrn_measured_fraction_theta_max 0.9281
_diffrn_measurement_device_type 'Rigaku RAXIS-RAPID Imaging Plate'
_diffrn_measurement_method \w
_diffrn_radiation_type 'Mo K\a'
_diffrn_radiation_wavelength 0.7107
_diffrn_reflns_av_R_equivalents 0.046
_diffrn_reflns_limit_h_max 17
_diffrn_reflns_limit_h_min 0
_diffrn_reflns_limit_k_max 18
_diffrn_reflns_limit_k_min -19
_diffrn_reflns_limit_l_max 15
_diffrn_reflns_limit_l_min -15
_diffrn_reflns_number 21999
_diffrn_reflns_theta_full 27.50
_diffrn_reflns_theta_max 27.50
_exptl_absorpt_coefficient_mu 1.098
_exptl_absorpt_correction_T_max 0.908
_exptl_absorpt_correction_T_min 0.776
_exptl_absorpt_correction_type integration
_exptl_absorpt_process_details '(Higashi, 1999)'
_exptl_crystal_colour green
_exptl_crystal_density_diffrn 1.811
_exptl_crystal_density_method 'not measured'
_exptl_crystal_description needle
_exptl_crystal_size_max 0.250
_exptl_crystal_size_mid 0.200
_exptl_crystal_size_min 0.080
_refine_diff_density_max 1.77
_refine_diff_density_min -0.84
_refine_ls_extinction_method none
_refine_ls_goodness_of_fit_ref 1.393
_refine_ls_hydrogen_treatment refall
_refine_ls_number_parameters 745
_refine_ls_number_reflns 9608
_refine_ls_R_factor_gt 0.0621
_refine_ls_shift/su_max 0.0055
_refine_ls_structure_factor_coef Fsqd
_refine_ls_weighting_details 'w = 1/[\s^2^(Fo^2^) + (0.08000(Max(Fo^2^,0) + 2Fc^2^)/3)^2^]'
_refine_ls_weighting_scheme calc
_refine_ls_wR_factor_ref 0.1800
_reflns_number_gt 6807
_reflns_number_total 9617
_reflns_threshold_expression F^2^>2.0\s(F^2^)
_cod_data_source_file b202635j.txt
_cod_data_source_block DPPM-Cu_
_cod_original_cell_volume 2253.3(4)
_cod_original_sg_symbol_H-M 'P -1         '
_cod_original_formula_sum 'C37 H17 Cu2 F24 N4 O8 '
_cod_database_code 7011664

loop_
_symmetry_equiv_pos_as_xyz
x,y,z
-x,-y,-z

loop_
_atom_site_label
_atom_site_type_symbol
_atom_site_fract_x
_atom_site_fract_y
_atom_site_fract_z
_atom_site_U_iso_or_equiv
_atom_site_adp_type
_atom_site_occupancy
_atom_site_calc_flag
_atom_site_refinement_flags
_atom_site_disorder_assembly
_atom_site_disorder_group
Cu(1) Cu 0.65082(3) 0.73471(3) 0.14843(4) 0.01835(10) Uani 1.00 d . . .
Cu(2) Cu 0.23428(4) 0.60585(3) 0.31412(4) 0.0204(1) Uani 1.00 d . . .
F(1) F 0.9011(2) 0.9737(2) 0.0444(3) 0.0689(9) Uani 1.00 d . . .
F(2) F 1.0151(3) 1.0259(2) 0.2026(3) 0.0667(9) Uani 1.00 d . . .
F(3) F 0.9986(2) 0.8996(2) 0.1005(3) 0.0681(9) Uani 1.00 d . . .
F(4) F 0.9014(3) 0.8615(2) 0.5534(3) 0.0717(10) Uani 1.00 d . . .
F(5) F 0.8603(2) 0.9806(2) 0.5346(2) 0.0486(7) Uani 1.00 d . . .
F(6) F 0.7394(3) 0.8518(2) 0.5521(2) 0.0829(10) Uani 1.00 d . . .
F(7) F 0.6469(3) 1.0100(2) 0.2709(3) 0.081(1) Uani 1.00 d . . .
F(8) F 0.6231(4) 1.0609(2) 0.1081(3) 0.085(1) Uani 1.00 d . . .
F(9) F 0.4925(3) 0.9683(3) 0.1651(4) 0.104(1) Uani 1.00 d . . .
F(10) F 0.5873(2) 0.7494(2) -0.2756(2) 0.0399(7) Uani 1.00 d . . .
F(11) F 0.5867(2) 0.8889(2) -0.2490(2) 0.0510(7) Uani 1.00 d . . .
F(12) F 0.7347(2) 0.8680(2) -0.2045(2) 0.0474(7) Uani 1.00 d . . .
F(13) F 0.0204(2) 0.7194(3) 0.4620(2) 0.0721(9) Uani 1.00 d . . .
F(14) F -0.0749(2) 0.7317(2) 0.3103(3) 0.0641(8) Uani 1.00 d . . .
F(15) F -0.1085(3) 0.5992(2) 0.3658(4) 0.088(1) Uani 1.00 d . . .
F(16) F 0.0862(4) 0.6343(3) -0.0920(3) 0.120(1) Uani 1.00 d . . .
F(17) F 0.0656(4) 0.7581(3) -0.0196(3) 0.138(1) Uani 1.00 d . . .
F(18) F 0.2201(4) 0.7536(3) -0.0080(4) 0.123(2) Uani 1.00 d . . .
F(19) F 0.2780(4) 0.9034(2) 0.2850(3) 0.089(1) Uani 1.00 d . . .
F(20) F 0.3340(3) 0.9652(2) 0.4626(3) 0.074(1) Uani 1.00 d . . .
F(21) F 0.4397(3) 0.9364(2) 0.3731(4) 0.085(1) Uani 1.00 d . . .
F(22) F 0.3479(3) 0.7165(3) 0.7553(3) 0.0658(10) Uani 1.00 d . . .
F(23) F 0.2146(3) 0.7567(2) 0.7218(2) 0.0603(9) Uani 1.00 d . . .
F(24) F 0.1891(3) 0.6122(2) 0.6949(3) 0.076(1) Uani 1.00 d . . .
O(1) O 0.7895(2) 0.8161(2) 0.1242(2) 0.0228(6) Uani 1.00 d . . .
O(2) O 0.7211(2) 0.7769(2) 0.3394(2) 0.0249(6) Uani 1.00 d . . .
O(3) O 0.5959(2) 0.8360(2) 0.1654(2) 0.0263(6) Uani 1.00 d . . .
O(4) O 0.6015(2) 0.7388(2) -0.0551(2) 0.0248(6) Uani 1.00 d . . .
O(5) O 0.0899(2) 0.6046(2) 0.3352(2) 0.0289(7) Uani 1.00 d . . .
O(6) O 0.1645(2) 0.6109(2) 0.1237(2) 0.0307(7) Uani 1.00 d . . .
O(7) O 0.3017(2) 0.7426(2) 0.3274(2) 0.0258(6) Uani 1.00 d . . .
O(8) O 0.2663(2) 0.6267(2) 0.5052(2) 0.0286(7) Uani 1.00 d . . .
N(1) N 0.6790(2) 0.6174(2) 0.1104(3) 0.0190(7) Uani 1.00 d . . .
N(2) N 0.5198(2) 0.6386(2) 0.1853(2) 0.0168(7) Uani 1.00 d . . .
N(3) N 0.3580(2) 0.5886(2) 0.2529(2) 0.0181(7) Uani 1.00 d . . .
N(4) N 0.1839(2) 0.4652(2) 0.2966(3) 0.0215(7) Uani 1.00 d . . .
C(1) C 0.7636(3) 0.6144(3) 0.0703(3) 0.0216(8) Uani 1.00 d . . .
C(2) C 0.7784(3) 0.5305(3) 0.0452(3) 0.0249(9) Uani 1.00 d . . .
C(3) C 0.7020(3) 0.4460(3) 0.0635(3) 0.0249(9) Uani 1.00 d . . .
C(4) C 0.6133(3) 0.4490(2) 0.1055(3) 0.0207(8) Uani 1.00 d . . .
C(5) C 0.6042(3) 0.5363(2) 0.1278(3) 0.0179(8) Uani 1.00 d . . .
C(6) C 0.5136(3) 0.5475(2) 0.1697(3) 0.0179(8) Uani 1.00 d . . .
C(7) C 0.4261(3) 0.4745(2) 0.1916(3) 0.0189(8) Uani 1.00 d . . .
C(8) C 0.3479(3) 0.4976(2) 0.2313(3) 0.0178(8) Uani 1.00 d . . .
C(9) C 0.4431(3) 0.6558(2) 0.2290(3) 0.0193(8) Uani 1.00 d . . .
C(10) C 0.2481(3) 0.4277(2) 0.2518(3) 0.0206(8) Uani 1.00 d . . .
C(11) C 0.2178(3) 0.3310(3) 0.2263(3) 0.0256(9) Uani 1.00 d . . .
C(12) C 0.1219(3) 0.2707(3) 0.2502(4) 0.032(1) Uani 1.00 d . . .
C(13) C 0.0602(3) 0.3099(3) 0.3011(4) 0.0305(10) Uani 1.00 d . . .
C(14) C 0.0939(3) 0.4080(3) 0.3223(4) 0.0293(10) Uani 1.00 d . . .
C(15) C 0.9437(3) 0.9490(3) 0.1356(4) 0.033(1) Uani 1.00 d . . .
C(16) C 0.8567(3) 0.8883(3) 0.1949(3) 0.0254(9) Uani 1.00 d . . .
C(17) C 0.8620(3) 0.9139(3) 0.3095(3) 0.0279(10) Uani 1.00 d . . .
C(18) C 0.7959(3) 0.8548(3) 0.3738(3) 0.0241(9) Uani 1.00 d . . .
C(19) C 0.8225(4) 0.8875(3) 0.5040(4) 0.039(1) Uani 1.00 d . . .
C(20) C 0.6021(6) 0.9899(3) 0.1635(4) 0.065(2) Uani 1.00 d . . .
C(21) C 0.6068(3) 0.9004(3) 0.1024(4) 0.0297(10) Uani 1.00 d . . .
C(22) C 0.6184(3) 0.8993(3) -0.0100(3) 0.0265(9) Uani 1.00 d . . .
C(23) C 0.6142(3) 0.8196(3) -0.0803(3) 0.0232(9) Uani 1.00 d . . .
C(24) C 0.6295(4) 0.8323(3) -0.2043(3) 0.031(1) Uani 1.00 d . . .
C(25) C -0.0300(3) 0.6765(3) 0.3579(4) 0.035(1) Uani 1.00 d . . .
C(26) C 0.0462(3) 0.6545(3) 0.2879(4) 0.0289(10) Uani 1.00 d . . .
C(27) C 0.0561(4) 0.6882(3) 0.1858(4) 0.036(1) Uani 1.00 d . . .
C(28) C 0.1160(4) 0.6638(3) 0.1106(4) 0.039(1) Uani 1.00 d . . .
C(29) C 0.1178(5) 0.7034(5) -0.0028(5) 0.081(2) Uani 1.00 d . . .
C(30) C 0.3373(4) 0.9026(3) 0.3806(4) 0.044(1) Uani 1.00 d . . .
C(31) C 0.3069(3) 0.8025(3) 0.4119(4) 0.0299(10) Uani 1.00 d . . .
C(32) C 0.2890(3) 0.7889(3) 0.5203(4) 0.0307(10) Uani 1.00 d . . .
C(33) C 0.2703(3) 0.7014(3) 0.5580(3) 0.0275(9) Uani 1.00 d . . .
C(34) C 0.2558(4) 0.6964(3) 0.6834(4) 0.035(1) Uani 1.00 d . . .
C(35) C 0.5936(4) 0.5026(3) 0.4667(4) 0.034(1) Uani 1.00 d . . .
C(36) C 0.5179(4) 0.4176(3) 0.4815(4) 0.034(1) Uani 1.00 d . . .
C(37) C 0.4251(4) 0.4141(3) 0.5152(4) 0.034(1) Uani 1.00 d . . .
H(1) H 0.815(4) 0.671(3) 0.062(4) 0.04(1) Uiso 1.00 d . . .
H(2) H 0.847(3) 0.528(3) 0.001(3) 0.03(1) Uiso 1.00 d . . .
H(3) H 0.721(3) 0.379(3) 0.047(3) 0.03(1) Uiso 1.00 d . . .
H(4) H 0.559(5) 0.389(5) 0.137(6) 0.11(1) Uiso 1.00 d . . .
H(5) H 0.424(4) 0.420(4) 0.189(4) 0.06(1) Uiso 1.00 d . . .
H(6) H 0.448(2) 0.722(2) 0.242(3) 0.001(7) Uiso 1.00 d . . .
H(7) H 0.254(3) 0.305(2) 0.197(3) 0.001(8) Uiso 1.00 d . . .
H(8) H 0.101(3) 0.205(3) 0.227(3) 0.016(9) Uiso 1.00 d . . .
H(9) H -0.010(4) 0.280(3) 0.334(4) 0.05(1) Uiso 1.00 d . . .
H(10) H 0.036(4) 0.435(3) 0.354(4) 0.04(1) Uiso 1.00 d . . .
H(11) H 0.914(3) 0.964(3) 0.342(4) 0.04(1) Uiso 1.00 d . . .
H(12) H 0.626(4) 0.954(4) -0.034(4) 0.06(1) Uiso 1.00 d . . .
H(13) H 0.037(3) 0.722(3) 0.167(4) 0.03(1) Uiso 1.00 d . . .
H(14) H 0.292(4) 0.845(4) 0.563(4) 0.06(1) Uiso 1.00 d . . .
H(15) H 0.657(3) 0.502(2) 0.446(3) 0.011(9) Uiso 1.00 d . . .
H(16) H 0.539(4) 0.355(4) 0.465(5) 0.06(1) Uiso 1.00 d . . .
H(17) H 0.380(4) 0.366(3) 0.521(4) 0.04(1) Uiso 1.00 d . . .

loop_
_atom_site_aniso_label
_atom_site_aniso_U_11
_atom_site_aniso_U_22
_atom_site_aniso_U_33
_atom_site_aniso_U_12
_atom_site_aniso_U_13
_atom_site_aniso_U_23
Cu(1) 0.0189(2) 0.0144(2) 0.0213(2) 0.0046(1) 0.0075(2) 0.0015(2)
Cu(2) 0.0214(2) 0.0190(2) 0.0241(2) 0.0096(1) 0.0092(2) 0.0034(2)
F(1) 0.042(2) 0.092(2) 0.066(2) 0.006(2) 0.016(1) 0.057(2)
F(2) 0.058(2) 0.047(2) 0.058(2) -0.025(1) 0.023(1) -0.001(1)
F(3) 0.063(2) 0.059(2) 0.104(2) 0.026(1) 0.062(1) 0.029(2)
F(4) 0.112(2) 0.073(2) 0.030(2) 0.050(2) -0.017(2) -0.001(1)
F(5) 0.064(2) 0.038(1) 0.033(1) 0.013(1) 0.008(1) -0.011(1)
F(6) 0.090(2) 0.076(2) 0.035(1) -0.027(2) 0.036(1) -0.014(1)
F(7) 0.158(3) 0.040(1) 0.044(2) 0.048(2) 0.006(2) -0.014(1)
F(8) 0.186(3) 0.033(1) 0.052(2) 0.056(2) 0.037(2) 0.007(1)
F(9) 0.161(2) 0.124(2) 0.103(3) 0.119(2) 0.071(2) 0.036(2)
F(10) 0.062(2) 0.031(1) 0.024(1) 0.022(1) -0.001(1) -0.0041(10)
F(11) 0.101(2) 0.044(1) 0.029(1) 0.051(1) 0.013(1) 0.011(1)
F(12) 0.053(2) 0.051(2) 0.034(1) 0.011(1) 0.021(1) 0.006(1)
F(13) 0.059(2) 0.134(2) 0.035(1) 0.059(1) 0.009(1) -0.017(2)
F(14) 0.077(2) 0.103(2) 0.053(2) 0.074(1) 0.026(1) 0.019(1)
F(15) 0.065(2) 0.064(2) 0.155(3) 0.022(1) 0.078(2) 0.017(2)
F(16) 0.189(3) 0.214(3) 0.024(2) 0.162(2) 0.011(2) 0.012(2)
F(17) 0.252(3) 0.248(3) 0.054(2) 0.229(2) 0.075(2) 0.080(2)
F(18) 0.189(4) 0.153(3) 0.111(3) 0.117(2) 0.102(2) 0.094(2)
F(19) 0.140(3) 0.034(1) 0.073(2) 0.025(2) -0.021(2) 0.018(1)
F(20) 0.125(3) 0.028(1) 0.076(2) 0.036(1) 0.029(2) 0.002(1)
F(21) 0.079(2) 0.040(2) 0.132(3) 0.003(2) 0.055(2) 0.022(2)
F(22) 0.055(2) 0.110(2) 0.036(2) 0.036(2) 0.006(1) 0.019(2)
F(23) 0.087(2) 0.074(2) 0.042(2) 0.050(1) 0.030(1) 0.009(1)
F(24) 0.116(3) 0.046(2) 0.047(2) -0.002(2) 0.043(2) 0.000(1)
O(1) 0.022(1) 0.022(1) 0.021(1) 0.0034(9) 0.0084(10) 0.0006(10)
O(2) 0.026(1) 0.024(1) 0.020(1) 0.0043(10) 0.006(1) 0.005(1)
O(3) 0.035(1) 0.021(1) 0.030(1) 0.0142(9) 0.016(1) 0.006(1)
O(4) 0.030(1) 0.016(1) 0.025(1) 0.0090(9) 0.003(1) -0.0033(10)
O(5) 0.029(1) 0.029(1) 0.035(1) 0.0151(10) 0.010(1) 0.007(1)
O(6) 0.034(1) 0.040(1) 0.028(1) 0.025(1) 0.008(1) 0.002(1)
O(7) 0.032(1) 0.021(1) 0.028(1) 0.0128(9) 0.011(1) 0.004(1)
O(8) 0.041(1) 0.026(1) 0.027(1) 0.0198(10) 0.011(1) 0.006(1)
N(1) 0.020(1) 0.016(1) 0.019(1) 0.006(1) 0.004(1) 0.001(1)
N(2) 0.018(1) 0.016(1) 0.017(1) 0.0081(10) 0.003(1) 0.001(1)
N(3) 0.022(1) 0.018(1) 0.016(1) 0.010(1) 0.004(1) 0.002(1)
N(4) 0.019(1) 0.021(1) 0.024(2) 0.006(1) 0.008(1) 0.004(1)
C(1) 0.021(2) 0.023(2) 0.022(2) 0.008(1) 0.009(1) 0.002(1)
C(2) 0.023(2) 0.025(2) 0.027(2) 0.011(1) 0.007(1) -0.001(1)
C(3) 0.028(2) 0.028(2) 0.024(2) 0.015(1) 0.009(1) 0.000(1)
C(4) 0.024(2) 0.019(2) 0.021(2) 0.010(1) 0.005(1) 0.004(1)
C(5) 0.016(2) 0.020(2) 0.016(2) 0.005(1) 0.004(1) -0.001(1)
C(6) 0.021(2) 0.019(2) 0.014(2) 0.010(1) 0.002(1) 0.002(1)
C(7) 0.021(2) 0.017(2) 0.019(2) 0.007(1) 0.005(1) 0.003(1)
C(8) 0.019(2) 0.019(2) 0.014(2) 0.006(1) 0.001(1) 0.003(1)
C(9) 0.023(2) 0.016(2) 0.018(2) 0.007(1) 0.006(1) 0.002(1)
C(10) 0.024(2) 0.021(2) 0.017(2) 0.008(1) 0.004(1) 0.006(1)
C(11) 0.026(2) 0.022(2) 0.033(2) 0.013(1) 0.012(2) 0.006(1)
C(12) 0.029(2) 0.021(2) 0.040(2) 0.003(2) 0.008(2) 0.007(2)
C(13) 0.026(2) 0.028(2) 0.038(2) 0.006(1) 0.017(2) 0.011(2)
C(14) 0.025(2) 0.028(2) 0.035(2) 0.006(1) 0.014(2) 0.006(2)
C(15) 0.027(2) 0.030(2) 0.033(2) -0.001(2) 0.012(2) 0.005(2)
C(16) 0.024(2) 0.019(2) 0.033(2) 0.007(1) 0.008(2) 0.004(1)
C(17) 0.028(2) 0.019(2) 0.028(2) 0.000(1) 0.005(2) -0.002(2)
C(18) 0.025(2) 0.025(2) 0.023(2) 0.011(1) 0.004(1) 0.001(1)
C(19) 0.052(3) 0.033(2) 0.022(2) 0.005(2) 0.006(2) -0.001(2)
C(20) 0.146(4) 0.041(2) 0.040(2) 0.055(2) 0.050(2) 0.017(2)
C(21) 0.037(2) 0.017(2) 0.039(2) 0.013(1) 0.016(2) 0.002(2)
C(22) 0.039(2) 0.016(2) 0.027(2) 0.012(1) 0.011(2) 0.004(1)
C(23) 0.021(2) 0.023(2) 0.026(2) 0.009(1) 0.005(1) 0.001(1)
C(24) 0.047(2) 0.023(2) 0.022(2) 0.015(2) 0.005(2) 0.001(1)
C(25) 0.033(2) 0.043(2) 0.036(2) 0.023(2) 0.012(2) 0.003(2)
C(26) 0.024(2) 0.030(2) 0.033(2) 0.013(1) 0.008(2) -0.002(2)
C(27) 0.042(2) 0.045(2) 0.033(2) 0.032(2) 0.009(2) 0.007(2)
C(28) 0.049(2) 0.054(2) 0.023(2) 0.033(2) 0.005(2) 0.005(2)
C(29) 0.133(4) 0.140(4) 0.038(3) 0.117(2) 0.040(3) 0.035(3)
C(30) 0.061(3) 0.026(2) 0.052(3) 0.018(2) 0.026(2) 0.009(2)
C(31) 0.027(2) 0.026(2) 0.042(2) 0.013(1) 0.016(2) 0.006(2)
C(32) 0.036(2) 0.025(2) 0.032(2) 0.013(1) 0.011(2) -0.002(2)
C(33) 0.027(2) 0.031(2) 0.025(2) 0.012(1) 0.005(2) -0.001(2)
C(34) 0.045(2) 0.032(2) 0.027(2) 0.015(2) 0.006(2) -0.004(2)
C(35) 0.036(2) 0.040(2) 0.027(2) 0.018(2) -0.002(2) 0.002(2)
C(36) 0.047(2) 0.028(2) 0.026(2) 0.020(2) -0.007(2) 0.001(2)
C(37) 0.036(2) 0.028(2) 0.030(2) 0.009(2) -0.005(2) 0.005(2)

loop_
_atom_type_symbol
_atom_type_description
_atom_type_scat_dispersion_real
_atom_type_scat_dispersion_imag
_atom_type_scat_source
C C 0.003 0.002
;International Tables for Crystallography
(1992, Vol. C, Tables 4.2.6.8 and 6.1.1.1)
;
H H 0.000 0.000
;International Tables for Crystallography
(1992, Vol. C, Table 6.1.1.2)
;
N N 0.006 0.003
;International Tables for Crystallography
(1992, Vol. C, Tables 4.2.6.8 and 6.1.1.1)
;
O O 0.011 0.006
;International Tables for Crystallography
(1992, Vol. C, Tables 4.2.6.8 and 6.1.1.1)
;
F F 0.017 0.010
;International Tables for Crystallography
(1992, Vol. C, Tables 4.2.6.8 and 6.1.1.1)
;
Cu Cu 0.320 1.265
;International Tables for Crystallography
(1992, Vol. C, Tables 4.2.6.8 and 6.1.1.1)
;

loop_
_geom_angle_atom_site_label_1
_geom_angle_atom_site_label_2
_geom_angle_atom_site_label_3
_geom_angle
_geom_angle_site_symmetry_1
_geom_angle_site_symmetry_2
_geom_angle_site_symmetry_3
_geom_angle_publ_flag
O(1) Cu(1) O(2) 87.37(10) . 1_555 1_555 yes
O(1) Cu(1) O(3) 95.3(1) . 1_555 1_555 yes
O(1) Cu(1) O(4) 80.83(10) . 1_555 1_555 yes
O(1) Cu(1) N(1) 92.4(1) . 1_555 1_555 yes
O(1) Cu(1) N(2) 170.9(1) . 1_555 1_555 yes
O(2) Cu(1) O(3) 86.1(1) . 1_555 1_555 yes
O(2) Cu(1) O(4) 163.16(9) . 1_555 1_555 yes
O(2) Cu(1) N(1) 102.4(1) . 1_555 1_555 yes
O(2) Cu(1) N(2) 88.4(1) . 1_555 1_555 yes
O(3) Cu(1) O(4) 83.1(1) . 1_555 1_555 yes
O(3) Cu(1) N(1) 168.8(1) . 1_555 1_555 yes
O(3) Cu(1) N(2) 92.5(1) . 1_555 1_555 yes
O(4) Cu(1) N(1) 90.1(1) . 1_555 1_555 yes
O(4) Cu(1) N(2) 104.9(1) . 1_555 1_555 yes
N(1) Cu(1) N(2) 80.7(1) . 1_555 1_555 yes
O(5) Cu(2) O(6) 81.9(1) . 1_555 1_555 yes
O(5) Cu(2) O(7) 94.9(1) . 1_555 1_555 yes
O(5) Cu(2) O(8) 81.7(1) . 1_555 1_555 yes
O(5) Cu(2) N(3) 165.5(1) . 1_555 1_555 yes
O(5) Cu(2) N(4) 92.9(1) . 1_555 1_555 yes
O(6) Cu(2) O(7) 84.8(1) . 1_555 1_555 yes
O(6) Cu(2) O(8) 161.0(1) . 1_555 1_555 yes
O(6) Cu(2) N(3) 85.9(1) . 1_555 1_555 yes
O(6) Cu(2) N(4) 96.0(1) . 1_555 1_555 yes
O(7) Cu(2) O(8) 87.1(1) . 1_555 1_555 yes
O(7) Cu(2) N(3) 91.7(1) . 1_555 1_555 yes
O(7) Cu(2) N(4) 172.2(1) . 1_555 1_555 yes
O(8) Cu(2) N(3) 111.5(1) . 1_555 1_555 yes
O(8) Cu(2) N(4) 94.4(1) . 1_555 1_555 yes
N(3) Cu(2) N(4) 80.6(1) . 1_555 1_555 yes
Cu(1) O(1) C(16) 125.1(2) . 1_555 1_555 yes
Cu(1) O(2) C(18) 118.3(2) . 1_555 1_555 yes
Cu(1) O(3) C(21) 125.3(3) . 1_555 1_555 yes
Cu(1) O(4) C(23) 115.1(2) . 1_555 1_555 yes
Cu(2) O(5) C(26) 123.6(3) . 1_555 1_555 yes
Cu(2) O(6) C(28) 115.8(3) . 1_555 1_555 yes
Cu(2) O(7) C(31) 125.6(3) . 1_555 1_555 yes
Cu(2) O(8) C(33) 118.8(3) . 1_555 1_555 yes
Cu(1) N(1) C(1) 125.4(2) . 1_555 1_555 yes
Cu(1) N(1) C(5) 115.3(2) . 1_555 1_555 yes
C(1) N(1) C(5) 119.3(3) . 1_555 1_555 yes
Cu(1) N(2) C(6) 115.0(2) . 1_555 1_555 yes
Cu(1) N(2) C(9) 126.8(2) . 1_555 1_555 yes
C(6) N(2) C(9) 118.1(3) . 1_555 1_555 yes
Cu(2) N(3) C(8) 114.4(2) . 1_555 1_555 yes
Cu(2) N(3) C(9) 127.3(2) . 1_555 1_555 yes
C(8) N(3) C(9) 118.3(3) . 1_555 1_555 yes
Cu(2) N(4) C(10) 115.3(2) . 1_555 1_555 yes
Cu(2) N(4) C(14) 125.2(3) . 1_555 1_555 yes
C(10) N(4) C(14) 119.5(3) . 1_555 1_555 yes
N(1) C(1) C(2) 122.7(3) . 1_555 1_555 yes
C(1) C(2) C(3) 118.7(4) . 1_555 1_555 yes
C(2) C(3) C(4) 118.8(4) . 1_555 1_555 yes
C(3) C(4) C(5) 118.9(3) . 1_555 1_555 yes
N(1) C(5) C(4) 121.7(3) . 1_555 1_555 yes
N(1) C(5) C(6) 114.8(3) . 1_555 1_555 yes
C(4) C(5) C(6) 123.5(3) . 1_555 1_555 yes
N(2) C(6) C(5) 114.2(3) . 1_555 1_555 yes
N(2) C(6) C(7) 120.3(3) . 1_555 1_555 yes
C(5) C(6) C(7) 125.4(3) . 1_555 1_555 yes
C(6) C(7) C(8) 117.9(3) . 1_555 1_555 yes
N(3) C(8) C(7) 121.3(3) . 1_555 1_555 yes
N(3) C(8) C(10) 114.7(3) . 1_555 1_555 yes
C(7) C(8) C(10) 124.0(3) . 1_555 1_555 yes
N(2) C(9) N(3) 123.9(3) . 1_555 1_555 yes
N(4) C(10) C(8) 114.9(3) . 1_555 1_555 yes
N(4) C(10) C(11) 121.0(3) . 1_555 1_555 yes
C(8) C(10) C(11) 124.1(4) . 1_555 1_555 yes
C(10) C(11) C(12) 119.5(4) . 1_555 1_555 yes
C(11) C(12) C(13) 118.8(4) . 1_555 1_555 yes
C(12) C(13) C(14) 118.9(4) . 1_555 1_555 yes
N(4) C(14) C(13) 122.2(4) . 1_555 1_555 yes
F(1) C(15) F(2) 108.3(4) . 1_555 1_555 yes
F(1) C(15) F(3) 106.9(4) . 1_555 1_555 yes
F(1) C(15) C(16) 111.0(4) . 1_555 1_555 yes
F(2) C(15) F(3) 106.1(4) . 1_555 1_555 yes
F(2) C(15) C(16) 114.0(3) . 1_555 1_555 yes
F(3) C(15) C(16) 110.2(4) . 1_555 1_555 yes
O(1) C(16) C(15) 110.4(3) . 1_555 1_555 yes
O(1) C(16) C(17) 129.7(4) . 1_555 1_555 yes
C(15) C(16) C(17) 119.9(3) . 1_555 1_555 yes
C(16) C(17) C(18) 123.1(3) . 1_555 1_555 yes
O(2) C(18) C(17) 128.3(3) . 1_555 1_555 yes
O(2) C(18) C(19) 115.0(3) . 1_555 1_555 yes
C(17) C(18) C(19) 116.6(3) . 1_555 1_555 yes
F(4) C(19) F(5) 105.1(4) . 1_555 1_555 yes
F(4) C(19) F(6) 108.5(4) . 1_555 1_555 yes
F(4) C(19) C(18) 109.2(4) . 1_555 1_555 yes
F(5) C(19) F(6) 106.8(4) . 1_555 1_555 yes
F(5) C(19) C(18) 114.0(4) . 1_555 1_555 yes
F(6) C(19) C(18) 112.8(3) . 1_555 1_555 yes
F(7) C(20) F(8) 115.2(4) . 1_555 1_555 yes
F(7) C(20) F(9) 103.0(4) . 1_555 1_555 yes
F(7) C(20) C(21) 113.5(5) . 1_555 1_555 yes
F(8) C(20) F(9) 101.2(5) . 1_555 1_555 yes
F(8) C(20) C(21) 115.7(4) . 1_555 1_555 yes
F(9) C(20) C(21) 106.0(4) . 1_555 1_555 yes
O(3) C(21) C(20) 112.9(4) . 1_555 1_555 yes
O(3) C(21) C(22) 129.9(4) . 1_555 1_555 yes
C(20) C(21) C(22) 117.1(4) . 1_555 1_555 yes
C(21) C(22) C(23) 123.7(4) . 1_555 1_555 yes
O(4) C(23) C(22) 128.5(4) . 1_555 1_555 yes
O(4) C(23) C(24) 115.3(3) . 1_555 1_555 yes
C(22) C(23) C(24) 116.2(3) . 1_555 1_555 yes
F(10) C(24) F(11) 107.7(3) . 1_555 1_555 yes
F(10) C(24) F(12) 106.3(3) . 1_555 1_555 yes
F(10) C(24) C(23) 111.7(3) . 1_555 1_555 yes
F(11) C(24) F(12) 108.2(3) . 1_555 1_555 yes
F(11) C(24) C(23) 113.4(4) . 1_555 1_555 yes
F(12) C(24) C(23) 109.3(3) . 1_555 1_555 yes
F(13) C(25) F(14) 106.9(4) . 1_555 1_555 yes
F(13) C(25) F(15) 107.8(4) . 1_555 1_555 yes
F(13) C(25) C(26) 111.5(3) . 1_555 1_555 yes
F(14) C(25) F(15) 106.5(4) . 1_555 1_555 yes
F(14) C(25) C(26) 112.8(4) . 1_555 1_555 yes
F(15) C(25) C(26) 111.0(4) . 1_555 1_555 yes
O(5) C(26) C(25) 112.1(4) . 1_555 1_555 yes
O(5) C(26) C(27) 128.9(4) . 1_555 1_555 yes
C(25) C(26) C(27) 118.9(4) . 1_555 1_555 yes
C(26) C(27) C(28) 122.7(4) . 1_555 1_555 yes
O(6) C(28) C(27) 127.4(4) . 1_555 1_555 yes
O(6) C(28) C(29) 114.8(4) . 1_555 1_555 yes
C(27) C(28) C(29) 117.7(4) . 1_555 1_555 yes
F(16) C(29) F(17) 110.2(5) . 1_555 1_555 yes
F(16) C(29) F(18) 102.6(5) . 1_555 1_555 yes
F(16) C(29) C(28) 110.9(5) . 1_555 1_555 yes
F(17) C(29) F(18) 107.0(6) . 1_555 1_555 yes
F(17) C(29) C(28) 116.0(5) . 1_555 1_555 yes
F(18) C(29) C(28) 109.1(5) . 1_555 1_555 yes
F(19) C(30) F(20) 109.2(5) . 1_555 1_555 yes
F(19) C(30) F(21) 109.9(5) . 1_555 1_555 yes
F(19) C(30) C(31) 111.9(4) . 1_555 1_555 yes
F(20) C(30) F(21) 102.9(4) . 1_555 1_555 yes
F(20) C(30) C(31) 113.3(4) . 1_555 1_555 yes
F(21) C(30) C(31) 109.2(4) . 1_555 1_555 yes
O(7) C(31) C(30) 111.6(4) . 1_555 1_555 yes
O(7) C(31) C(32) 129.6(4) . 1_555 1_555 yes
C(30) C(31) C(32) 118.9(4) . 1_555 1_555 yes
C(31) C(32) C(33) 121.8(4) . 1_555 1_555 yes
O(8) C(33) C(32) 128.9(4) . 1_555 1_555 yes
O(8) C(33) C(34) 114.3(4) . 1_555 1_555 yes
C(32) C(33) C(34) 116.7(3) . 1_555 1_555 yes
F(22) C(34) F(23) 106.3(3) . 1_555 1_555 yes
F(22) C(34) F(24) 108.1(4) . 1_555 1_555 yes
F(22) C(34) C(33) 111.6(4) . 1_555 1_555 yes
F(23) C(34) F(24) 105.2(4) . 1_555 1_555 yes
F(23) C(34) C(33) 113.2(4) . 1_555 1_555 yes
F(24) C(34) C(33) 112.0(3) . 1_555 1_555 yes
C(36) C(35) C(37) 119.6(4) . 1_555 2_666 yes
C(35) C(36) C(37) 120.9(4) . 1_555 1_555 yes
C(35) C(37) C(36) 119.5(4) . 2_666 1_555 yes

loop_
_geom_bond_atom_site_label_1
_geom_bond_atom_site_label_2
_geom_bond_distance
_geom_bond_site_symmetry_1
_geom_bond_site_symmetry_2
_geom_bond_publ_flag
Cu(1) O(1) 1.933(2) . . yes
Cu(1) O(2) 2.250(3) . . yes
Cu(1) O(3) 1.966(3) . . yes
Cu(1) O(4) 2.414(3) . . yes
Cu(1) N(1) 2.001(3) . . yes
Cu(1) N(2) 2.001(3) . . yes
Cu(2) O(5) 2.020(3) . . yes
Cu(2) O(6) 2.326(3) . . yes
Cu(2) O(7) 1.938(3) . . yes
Cu(2) O(8) 2.211(3) . . yes
Cu(2) N(3) 2.035(3) . . yes
Cu(2) N(4) 1.989(3) . . yes
F(1) C(15) 1.297(6) . . yes
F(2) C(15) 1.310(4) . . yes
F(3) C(15) 1.331(6) . . yes
F(4) C(19) 1.347(6) . . yes
F(5) C(19) 1.320(5) . . yes
F(6) C(19) 1.313(6) . . yes
F(7) C(20) 1.279(6) . . yes
F(8) C(20) 1.289(6) . . yes
F(9) C(20) 1.413(8) . . yes
F(10) C(24) 1.334(4) . . yes
F(11) C(24) 1.314(5) . . yes
F(12) C(24) 1.337(5) . . yes
F(13) C(25) 1.298(5) . . yes
F(14) C(25) 1.328(6) . . yes
F(15) C(25) 1.299(5) . . yes
F(16) C(29) 1.324(7) . . yes
F(17) C(29) 1.292(7) . . yes
F(18) C(29) 1.341(8) . . yes
F(19) C(30) 1.286(6) . . yes
F(20) C(30) 1.324(5) . . yes
F(21) C(30) 1.322(6) . . yes
F(22) C(34) 1.314(5) . . yes
F(23) C(34) 1.330(5) . . yes
F(24) C(34) 1.314(5) . . yes
O(1) C(16) 1.271(4) . . yes
O(2) C(18) 1.235(4) . . yes
O(3) C(21) 1.270(5) . . yes
O(4) C(23) 1.257(4) . . yes
O(5) C(26) 1.248(5) . . yes
O(6) C(28) 1.227(6) . . yes
O(7) C(31) 1.274(5) . . yes
O(8) C(33) 1.235(5) . . yes
N(1) C(1) 1.334(5) . . yes
N(1) C(5) 1.348(4) . . yes
N(2) C(6) 1.363(4) . . yes
N(2) C(9) 1.338(5) . . yes
N(3) C(8) 1.347(4) . . yes
N(3) C(9) 1.333(4) . . yes
N(4) C(10) 1.359(5) . . yes
N(4) C(14) 1.324(5) . . yes
C(1) C(2) 1.388(5) . . yes
C(2) C(3) 1.396(5) . . yes
C(3) C(4) 1.396(5) . . yes
C(4) C(5) 1.396(5) . . yes
C(5) C(6) 1.466(5) . . yes
C(6) C(7) 1.385(5) . . yes
C(7) C(8) 1.378(5) . . yes
C(8) C(10) 1.467(5) . . yes
C(10) C(11) 1.377(5) . . yes
C(11) C(12) 1.389(5) . . yes
C(12) C(13) 1.381(6) . . yes
C(13) C(14) 1.389(6) . . yes
C(15) C(16) 1.533(6) . . yes
C(16) C(17) 1.365(6) . . yes
C(17) C(18) 1.403(5) . . yes
C(18) C(19) 1.524(5) . . yes
C(20) C(21) 1.523(6) . . yes
C(21) C(22) 1.369(6) . . yes
C(22) C(23) 1.396(5) . . yes
C(23) C(24) 1.539(6) . . yes
C(25) C(26) 1.540(6) . . yes
C(26) C(27) 1.367(6) . . yes
C(27) C(28) 1.418(6) . . yes
C(28) C(29) 1.524(8) . . yes
C(30) C(31) 1.533(6) . . yes
C(31) C(32) 1.370(6) . . yes
C(32) C(33) 1.400(6) . . yes
C(33) C(34) 1.538(6) . . yes
C(35) C(36) 1.382(6) . . yes
C(35) C(37) 1.397(7) . 2_666 yes
C(36) C(37) 1.374(7) . . yes

loop_
_geom_contact_atom_site_label_1
_geom_contact_atom_site_label_2
_geom_contact_distance
_geom_contact_site_symmetry_1
_geom_contact_site_symmetry_2
_geom_contact_publ_flag
F(1) F(3) 2.831(4) . 2_775 ?
F(1) F(1) 2.921(6) . 2_775 ?
F(1) C(15) 3.247(5) . 2_775 ?
F(1) F(2) 3.317(4) . 2_775 ?
F(2) F(4) 3.048(4) . 2_776 ?
F(2) F(12) 3.197(4) . 2_775 ?
F(2) F(5) 3.331(4) . 2_776 ?
F(2) C(12) 3.449(5) . 1_665 ?
F(3) F(17) 2.986(5) . 1_655 ?
F(4) C(12) 3.201(6) . 2_666 ?
F(4) F(13) 3.363(5) . 1_655 ?
F(4) C(13) 3.415(6) . 2_666 ?
F(4) F(14) 3.488(4) . 1_655 ?
F(5) F(20) 3.060(5) . 2_676 ?
F(6) F(12) 2.893(4) . 1_556 ?
F(6) F(10) 3.245(4) . 1_556 ?
F(6) F(20) 3.316(6) . 2_676 ?
F(6) C(24) 3.457(5) . 1_556 ?
F(6) F(11) 3.533(4) . 1_556 ?
F(7) F(20) 3.111(5) . 2_676 ?
F(7) F(23) 3.367(4) . 2_676 ?
F(7) C(32) 3.522(5) . 2_676 ?
F(8) F(23) 3.136(4) . 2_676 ?
F(8) F(9) 3.283(5) . 2_675 ?
F(8) F(18) 3.325(6) . 2_675 ?
F(8) F(22) 3.503(5) . 2_676 ?
F(8) C(22) 3.597(6) . 2_675 ?
F(9) F(11) 2.943(4) . 2_675 ?
F(9) C(22) 3.435(6) . 2_675 ?
F(10) C(36) 3.110(4) . 2_665 ?
F(10) F(22) 3.207(4) . 1_554 ?
F(10) C(11) 3.310(5) . 2_665 ?
F(10) C(37) 3.564(5) . 2_665 ?
F(11) F(19) 3.151(4) . 2_675 ?
F(11) F(21) 3.272(5) . 2_675 ?
F(11) F(22) 3.376(4) . 1_554 ?
F(11) C(30) 3.566(5) . 2_675 ?
F(11) F(20) 3.567(4) . 2_675 ?
F(12) C(11) 3.341(5) . 2_665 ?
F(12) C(12) 3.441(6) . 2_665 ?
F(13) C(13) 3.192(5) . 2_566 ?
F(13) C(14) 3.572(5) . 2_566 ?
F(14) C(18) 3.140(5) . 1_455 ?
F(14) O(2) 3.168(4) . 1_455 ?
F(14) C(17) 3.210(5) . 1_455 ?
F(14) C(16) 3.211(5) . 1_455 ?
F(14) C(1) 3.221(4) . 1_455 ?
F(14) O(1) 3.302(4) . 1_455 ?
F(14) N(1) 3.516(4) . 1_455 ?
F(15) F(24) 2.994(5) . 2_566 ?
F(16) F(24) 3.138(5) . 1_554 ?
F(16) C(14) 3.206(6) . 2_565 ?
F(16) C(13) 3.302(6) . 2_565 ?
F(16) F(23) 3.327(5) . 1_554 ?
F(16) C(3) 3.513(6) . 2_665 ?
F(17) C(12) 3.306(6) . 2_565 ?
F(17) C(13) 3.380(6) . 2_565 ?
F(18) F(23) 3.202(5) . 1_554 ?
F(20) F(21) 3.121(5) . 2_676 ?
F(21) F(21) 3.256(8) . 2_676 ?
F(22) C(4) 3.299(5) . 2_666 ?
F(22) C(3) 3.388(5) . 2_666 ?
F(22) C(24) 3.524(5) . 1_556 ?
F(22) C(23) 3.532(5) . 1_556 ?
F(23) C(13) 3.464(5) . 2_566 ?
F(24) C(3) 3.355(6) . 2_666 ?
O(4) C(4) 3.195(4) . 2_665 ?
O(4) C(7) 3.383(4) . 2_665 ?
O(6) C(2) 3.211(5) . 2_665 ?
O(6) C(3) 3.341(5) . 2_665 ?
O(8) C(35) 3.221(6) . 2_666 ?
O(8) C(36) 3.239(6) . 2_666 ?
N(1) C(7) 3.587(4) . 2_665 ?
N(2) C(4) 3.520(4) . 2_665 ?
N(3) C(36) 3.356(5) . 2_666 ?
C(1) C(7) 3.505(5) . 2_665 ?
C(2) C(8) 3.362(5) . 2_665 ?
C(2) C(7) 3.599(5) . 2_665 ?
C(4) C(6) 3.456(5) . 2_665 ?
C(5) C(6) 3.545(5) . 2_665 ?
C(5) C(5) 3.582(7) . 2_665 ?
C(7) C(35) 3.562(6) . . ?
C(8) C(36) 3.483(5) . 2_666 ?
C(8) C(35) 3.546(6) . 2_666 ?
C(10) C(35) 3.510(5) . 2_666 ?

loop_
_geom_torsion_atom_site_label_1
_geom_torsion_atom_site_label_2
_geom_torsion_atom_site_label_3
_geom_torsion_atom_site_label_4
_geom_torsion
_geom_torsion_site_symmetry_1
_geom_torsion_site_symmetry_2
_geom_torsion_site_symmetry_3
_geom_torsion_site_symmetry_4
_geom_torsion_publ_flag
Cu(1) O(1) C(16) C(15) -166.0(3) 1_555 1_555 1_555 1_555 yes
Cu(1) O(1) C(16) C(17) 16.6(6) 1_555 1_555 1_555 1_555 yes
Cu(1) O(2) C(18) C(17) -16.3(6) 1_555 1_555 1_555 1_555 yes
Cu(1) O(2) C(18) C(19) 167.2(3) 1_555 1_555 1_555 1_555 yes
Cu(1) O(3) C(21) C(20) -154.7(3) 1_555 1_555 1_555 1_555 yes
Cu(1) O(3) C(21) C(22) 27.6(6) 1_555 1_555 1_555 1_555 yes
Cu(1) O(4) C(23) C(22) -23.0(5) 1_555 1_555 1_555 1_555 yes
Cu(1) O(4) C(23) C(24) 155.6(3) 1_555 1_555 1_555 1_555 yes
Cu(1) N(1) C(1) C(2) -179.8(3) 1_555 1_555 1_555 1_555 yes
Cu(1) N(1) C(5) C(4) -179.8(3) 1_555 1_555 1_555 1_555 yes
Cu(1) N(1) C(5) C(6) 1.1(4) 1_555 1_555 1_555 1_555 yes
Cu(1) N(2) C(6) C(5) -0.4(4) 1_555 1_555 1_555 1_555 yes
Cu(1) N(2) C(6) C(7) -179.5(3) 1_555 1_555 1_555 1_555 yes
Cu(1) N(2) C(9) N(3) -179.3(3) 1_555 1_555 1_555 1_555 yes
Cu(2) O(5) C(26) C(25) -153.0(2) 1_555 1_555 1_555 1_555 yes
Cu(2) O(5) C(26) C(27) 28.4(6) 1_555 1_555 1_555 1_555 yes
Cu(2) O(6) C(28) C(27) -30.7(6) 1_555 1_555 1_555 1_555 yes
Cu(2) O(6) C(28) C(29) 152.1(3) 1_555 1_555 1_555 1_555 yes
Cu(2) O(7) C(31) C(30) -164.5(3) 1_555 1_555 1_555 1_555 yes
Cu(2) O(7) C(31) C(32) 15.1(6) 1_555 1_555 1_555 1_555 yes
Cu(2) O(8) C(33) C(32) -20.9(6) 1_555 1_555 1_555 1_555 yes
Cu(2) O(8) C(33) C(34) 161.0(3) 1_555 1_555 1_555 1_555 yes
Cu(2) N(3) C(8) C(7) -178.7(3) 1_555 1_555 1_555 1_555 yes
Cu(2) N(3) C(8) C(10) 2.0(4) 1_555 1_555 1_555 1_555 yes
Cu(2) N(3) C(9) N(2) -177.7(2) 1_555 1_555 1_555 1_555 yes
Cu(2) N(4) C(10) C(8) 4.0(4) 1_555 1_555 1_555 1_555 yes
Cu(2) N(4) C(10) C(11) -174.5(3) 1_555 1_555 1_555 1_555 yes
Cu(2) N(4) C(14) C(13) 175.9(3) 1_555 1_555 1_555 1_555 yes
F(1) C(15) C(16) O(1) 56.2(5) 1_555 1_555 1_555 1_555 yes
F(1) C(15) C(16) C(17) -126.1(4) 1_555 1_555 1_555 1_555 yes
F(2) C(15) C(16) O(1) 178.8(4) 1_555 1_555 1_555 1_555 yes
F(2) C(15) C(16) C(17) -3.5(6) 1_555 1_555 1_555 1_555 yes
F(3) C(15) C(16) O(1) -62.0(5) 1_555 1_555 1_555 1_555 yes
F(3) C(15) C(16) C(17) 115.7(4) 1_555 1_555 1_555 1_555 yes
F(4) C(19) C(18) O(2) 93.7(4) 1_555 1_555 1_555 1_555 yes
F(4) C(19) C(18) C(17) -83.2(5) 1_555 1_555 1_555 1_555 yes
F(5) C(19) C(18) O(2) -149.0(4) 1_555 1_555 1_555 1_555 yes
F(5) C(19) C(18) C(17) 34.0(6) 1_555 1_555 1_555 1_555 yes
F(6) C(19) C(18) O(2) -27.0(6) 1_555 1_555 1_555 1_555 yes
F(6) C(19) C(18) C(17) 156.1(4) 1_555 1_555 1_555 1_555 yes
F(7) C(20) C(21) O(3) 37.1(6) 1_555 1_555 1_555 1_555 yes
F(7) C(20) C(21) C(22) -144.9(5) 1_555 1_555 1_555 1_555 yes
F(8) C(20) C(21) O(3) 173.5(5) 1_555 1_555 1_555 1_555 yes
F(8) C(20) C(21) C(22) -8.5(8) 1_555 1_555 1_555 1_555 yes
F(9) C(20) C(21) O(3) -75.2(5) 1_555 1_555 1_555 1_555 yes
F(9) C(20) C(21) C(22) 102.8(5) 1_555 1_555 1_555 1_555 yes
F(10) C(24) C(23) O(4) 23.7(5) 1_555 1_555 1_555 1_555 yes
F(10) C(24) C(23) C(22) -157.5(4) 1_555 1_555 1_555 1_555 yes
F(11) C(24) C(23) O(4) 145.5(3) 1_555 1_555 1_555 1_555 yes
F(11) C(24) C(23) C(22) -35.7(5) 1_555 1_555 1_555 1_555 yes
F(12) C(24) C(23) O(4) -93.6(4) 1_555 1_555 1_555 1_555 yes
F(12) C(24) C(23) C(22) 85.2(4) 1_555 1_555 1_555 1_555 yes
F(13) C(25) C(26) O(5) 57.9(5) 1_555 1_555 1_555 1_555 yes
F(13) C(25) C(26) C(27) -123.3(4) 1_555 1_555 1_555 1_555 yes
F(14) C(25) C(26) O(5) 178.3(3) 1_555 1_555 1_555 1_555 yes
F(14) C(25) C(26) C(27) -3.0(5) 1_555 1_555 1_555 1_555 yes
F(15) C(25) C(26) O(5) -62.3(5) 1_555 1_555 1_555 1_555 yes
F(15) C(25) C(26) C(27) 116.5(5) 1_555 1_555 1_555 1_555 yes
F(16) C(29) C(28) O(6) 52.1(6) 1_555 1_555 1_555 1_555 yes
F(16) C(29) C(28) C(27) -125.4(5) 1_555 1_555 1_555 1_555 yes
F(17) C(29) C(28) O(6) 178.9(5) 1_555 1_555 1_555 1_555 yes
F(17) C(29) C(28) C(27) 1.4(8) 1_555 1_555 1_555 1_555 yes
F(18) C(29) C(28) O(6) -60.2(6) 1_555 1_555 1_555 1_555 yes
F(18) C(29) C(28) C(27) 122.3(5) 1_555 1_555 1_555 1_555 yes
F(19) C(30) C(31) O(7) 50.3(6) 1_555 1_555 1_555 1_555 yes
F(19) C(30) C(31) C(32) -129.4(5) 1_555 1_555 1_555 1_555 yes
F(20) C(30) C(31) O(7) 174.3(4) 1_555 1_555 1_555 1_555 yes
F(20) C(30) C(31) C(32) -5.4(6) 1_555 1_555 1_555 1_555 yes
F(21) C(30) C(31) O(7) -71.7(5) 1_555 1_555 1_555 1_555 yes
F(21) C(30) C(31) C(32) 108.7(5) 1_555 1_555 1_555 1_555 yes
F(22) C(34) C(33) O(8) 87.5(4) 1_555 1_555 1_555 1_555 yes
F(22) C(34) C(33) C(32) -90.8(5) 1_555 1_555 1_555 1_555 yes
F(23) C(34) C(33) O(8) -152.6(4) 1_555 1_555 1_555 1_555 yes
F(23) C(34) C(33) C(32) 29.1(5) 1_555 1_555 1_555 1_555 yes
F(24) C(34) C(33) O(8) -33.9(6) 1_555 1_555 1_555 1_555 yes
F(24) C(34) C(33) C(32) 147.8(4) 1_555 1_555 1_555 1_555 yes
O(1) Cu(1) O(2) C(18) 27.0(3) 1_555 1_555 1_555 1_555 yes
O(1) Cu(1) O(3) C(21) 43.2(3) 1_555 1_555 1_555 1_555 yes
O(1) Cu(1) O(4) C(23) -61.8(3) 1_555 1_555 1_555 1_555 yes
O(1) Cu(1) N(1) C(1) -7.0(3) 1_555 1_555 1_555 1_555 yes
O(1) Cu(1) N(1) C(5) 173.1(2) 1_555 1_555 1_555 1_555 yes
O(1) Cu(1) N(2) C(6) -39.6(8) 1_555 1_555 1_555 1_555 yes
O(1) Cu(1) N(2) C(9) 136.3(6) 1_555 1_555 1_555 1_555 yes
O(1) C(16) C(17) C(18) 7.5(8) 1_555 1_555 1_555 1_555 yes
O(2) Cu(1) O(1) C(16) -27.0(3) 1_555 1_555 1_555 1_555 yes
O(2) Cu(1) O(3) C(21) 130.2(3) 1_555 1_555 1_555 1_555 yes
O(2) Cu(1) O(4) C(23) -15.7(5) 1_555 1_555 1_555 1_555 yes
O(2) Cu(1) N(1) C(1) -94.9(3) 1_555 1_555 1_555 1_555 yes
O(2) Cu(1) N(1) C(5) 85.3(2) 1_555 1_555 1_555 1_555 yes
O(2) Cu(1) N(2) C(6) -102.1(2) 1_555 1_555 1_555 1_555 yes
O(2) Cu(1) N(2) C(9) 73.7(3) 1_555 1_555 1_555 1_555 yes
O(2) C(18) C(17) C(16) -5.0(7) 1_555 1_555 1_555 1_555 yes
O(3) Cu(1) O(1) C(16) 58.8(3) 1_555 1_555 1_555 1_555 yes
O(3) Cu(1) O(2) C(18) -68.5(3) 1_555 1_555 1_555 1_555 yes
O(3) Cu(1) O(4) C(23) 34.7(3) 1_555 1_555 1_555 1_555 yes
O(3) Cu(1) N(1) C(1) 126.1(6) 1_555 1_555 1_555 1_555 yes
O(3) Cu(1) N(1) C(5) -53.7(7) 1_555 1_555 1_555 1_555 yes
O(3) Cu(1) N(2) C(6) 171.9(2) 1_555 1_555 1_555 1_555 yes
O(3) Cu(1) N(2) C(9) -12.3(3) 1_555 1_555 1_555 1_555 yes
O(3) C(21) C(22) C(23) 3.6(7) 1_555 1_555 1_555 1_555 yes
O(4) Cu(1) O(1) C(16) 140.9(3) 1_555 1_555 1_555 1_555 yes
O(4) Cu(1) O(2) C(18) -18.4(5) 1_555 1_555 1_555 1_555 yes
O(4) Cu(1) O(3) C(21) -36.9(3) 1_555 1_555 1_555 1_555 yes
O(4) Cu(1) N(1) C(1) 73.8(3) 1_555 1_555 1_555 1_555 yes
O(4) Cu(1) N(1) C(5) -106.1(2) 1_555 1_555 1_555 1_555 yes
O(4) Cu(1) N(2) C(6) 88.4(2) 1_555 1_555 1_555 1_555 yes
O(4) Cu(1) N(2) C(9) -95.8(3) 1_555 1_555 1_555 1_555 yes
O(4) C(23) C(22) C(21) -1.1(7) 1_555 1_555 1_555 1_555 yes
O(5) Cu(2) O(6) C(28) 42.1(3) 1_555 1_555 1_555 1_555 yes
O(5) Cu(2) O(7) C(31) 55.4(3) 1_555 1_555 1_555 1_555 yes
O(5) Cu(2) O(8) C(33) -66.7(3) 1_555 1_555 1_555 1_555 yes
O(5) Cu(2) N(3) C(8) -64.3(6) 1_555 1_555 1_555 1_555 yes
O(5) Cu(2) N(3) C(9) 113.2(5) 1_555 1_555 1_555 1_555 yes
O(5) Cu(2) N(4) C(10) 164.7(3) 1_555 1_555 1_555 1_555 yes
O(5) Cu(2) N(4) C(14) -13.8(3) 1_555 1_555 1_555 1_555 yes
O(5) C(26) C(27) C(28) 4.8(7) 1_555 1_555 1_555 1_555 yes
O(6) Cu(2) O(5) C(26) -41.2(3) 1_555 1_555 1_555 1_555 yes
O(6) Cu(2) O(7) C(31) 136.8(3) 1_555 1_555 1_555 1_555 yes
O(6) Cu(2) O(8) C(33) -36.1(5) 1_555 1_555 1_555 1_555 yes
O(6) Cu(2) N(3) C(8) -96.7(2) 1_555 1_555 1_555 1_555 yes
O(6) Cu(2) N(3) C(9) 80.7(3) 1_555 1_555 1_555 1_555 yes
O(6) Cu(2) N(4) C(10) 82.6(3) 1_555 1_555 1_555 1_555 yes
O(6) Cu(2) N(4) C(14) -95.9(3) 1_555 1_555 1_555 1_555 yes
O(6) C(28) C(27) C(26) 0.9(7) 1_555 1_555 1_555 1_555 yes
O(7) Cu(2) O(5) C(26) 42.8(3) 1_555 1_555 1_555 1_555 yes
O(7) Cu(2) O(6) C(28) -53.6(3) 1_555 1_555 1_555 1_555 yes
O(7) Cu(2) O(8) C(33) 28.6(3) 1_555 1_555 1_555 1_555 yes
O(7) Cu(2) N(3) C(8) 178.6(2) 1_555 1_555 1_555 1_555 yes
O(7) Cu(2) N(3) C(9) -3.9(3) 1_555 1_555 1_555 1_555 yes
O(7) Cu(2) N(4) C(10) -12(1) 1_555 1_555 1_555 1_555 yes
O(7) Cu(2) N(4) C(14) 169.0(8) 1_555 1_555 1_555 1_555 yes
O(7) C(31) C(32) C(33) 6.2(7) 1_555 1_555 1_555 1_555 yes
O(8) Cu(2) O(5) C(26) 129.2(3) 1_555 1_555 1_555 1_555 yes
O(8) Cu(2) O(6) C(28) 11.5(5) 1_555 1_555 1_555 1_555 yes
O(8) Cu(2) O(7) C(31) -26.1(3) 1_555 1_555 1_555 1_555 yes
O(8) Cu(2) N(3) C(8) 91.0(2) 1_555 1_555 1_555 1_555 yes
O(8) Cu(2) N(3) C(9) -91.5(3) 1_555 1_555 1_555 1_555 yes
O(8) Cu(2) N(4) C(10) -113.4(3) 1_555 1_555 1_555 1_555 yes
O(8) Cu(2) N(4) C(14) 68.2(3) 1_555 1_555 1_555 1_555 yes
O(8) C(33) C(32) C(31) -0.4(7) 1_555 1_555 1_555 1_555 yes
N(1) Cu(1) O(1) C(16) -129.3(3) 1_555 1_555 1_555 1_555 yes
N(1) Cu(1) O(2) C(18) 118.8(3) 1_555 1_555 1_555 1_555 yes
N(1) Cu(1) O(3) C(21) -89.8(7) 1_555 1_555 1_555 1_555 yes
N(1) Cu(1) O(4) C(23) -154.2(3) 1_555 1_555 1_555 1_555 yes
N(1) Cu(1) N(2) C(6) 0.8(2) 1_555 1_555 1_555 1_555 yes
N(1) Cu(1) N(2) C(9) 176.6(3) 1_555 1_555 1_555 1_555 yes
N(1) C(1) C(2) C(3) -0.5(6) 1_555 1_555 1_555 1_555 yes
N(1) C(5) C(4) C(3) -0.4(5) 1_555 1_555 1_555 1_555 yes
N(1) C(5) C(6) N(2) -0.5(4) 1_555 1_555 1_555 1_555 yes
N(1) C(5) C(6) C(7) 178.6(3) 1_555 1_555 1_555 1_555 yes
N(2) Cu(1) O(1) C(16) -89.6(7) 1_555 1_555 1_555 1_555 yes
N(2) Cu(1) O(2) C(18) -161.1(3) 1_555 1_555 1_555 1_555 yes
N(2) Cu(1) O(3) C(21) -141.6(3) 1_555 1_555 1_555 1_555 yes
N(2) Cu(1) O(4) C(23) 125.4(3) 1_555 1_555 1_555 1_555 yes
N(2) Cu(1) N(1) C(1) 178.8(3) 1_555 1_555 1_555 1_555 yes
N(2) Cu(1) N(1) C(5) -1.0(2) 1_555 1_555 1_555 1_555 yes
N(2) C(6) C(5) C(4) -179.6(3) 1_555 1_555 1_555 1_555 yes
N(2) C(6) C(7) C(8) -1.2(5) 1_555 1_555 1_555 1_555 yes
N(2) C(9) N(3) C(8) -0.4(5) 1_555 1_555 1_555 1_555 yes
N(3) Cu(2) O(5) C(26) -73.9(6) 1_555 1_555 1_555 1_555 yes
N(3) Cu(2) O(6) C(28) -145.7(3) 1_555 1_555 1_555 1_555 yes
N(3) Cu(2) O(7) C(31) -137.5(3) 1_555 1_555 1_555 1_555 yes
N(3) Cu(2) O(8) C(33) 119.3(3) 1_555 1_555 1_555 1_555 yes
N(3) Cu(2) N(4) C(10) -2.3(3) 1_555 1_555 1_555 1_555 yes
N(3) Cu(2) N(4) C(14) 179.3(3) 1_555 1_555 1_555 1_555 yes
N(3) C(8) C(7) C(6) -2.8(5) 1_555 1_555 1_555 1_555 yes
N(3) C(8) C(10) N(4) -4.0(4) 1_555 1_555 1_555 1_555 yes
N(3) C(8) C(10) C(11) 174.5(3) 1_555 1_555 1_555 1_555 yes
N(3) C(9) N(2) C(6) -3.5(5) 1_555 1_555 1_555 1_555 yes
N(4) Cu(2) O(5) C(26) -136.8(3) 1_555 1_555 1_555 1_555 yes
N(4) Cu(2) O(6) C(28) 134.2(3) 1_555 1_555 1_555 1_555 yes
N(4) Cu(2) O(7) C(31) -127.4(9) 1_555 1_555 1_555 1_555 yes
N(4) Cu(2) O(8) C(33) -159.0(3) 1_555 1_555 1_555 1_555 yes
N(4) Cu(2) N(3) C(8) 0.0(2) 1_555 1_555 1_555 1_555 yes
N(4) Cu(2) N(3) C(9) 177.5(3) 1_555 1_555 1_555 1_555 yes
N(4) C(10) C(8) C(7) 176.8(3) 1_555 1_555 1_555 1_555 yes
N(4) C(10) C(11) C(12) -2.2(6) 1_555 1_555 1_555 1_555 yes
N(4) C(14) C(13) C(12) -0.8(7) 1_555 1_555 1_555 1_555 yes
C(1) N(1) C(5) C(4) 0.4(5) 1_555 1_555 1_555 1_555 yes
C(1) N(1) C(5) C(6) -178.8(3) 1_555 1_555 1_555 1_555 yes
C(1) C(2) C(3) C(4) 0.4(6) 1_555 1_555 1_555 1_555 yes
C(2) C(1) N(1) C(5) 0.1(5) 1_555 1_555 1_555 1_555 yes
C(2) C(3) C(4) C(5) 0.0(5) 1_555 1_555 1_555 1_555 yes
C(3) C(4) C(5) C(6) 178.7(3) 1_555 1_555 1_555 1_555 yes
C(4) C(5) C(6) C(7) -0.5(5) 1_555 1_555 1_555 1_555 yes
C(5) C(6) N(2) C(9) -176.6(3) 1_555 1_555 1_555 1_555 yes
C(5) C(6) C(7) C(8) 179.7(3) 1_555 1_555 1_555 1_555 yes
C(6) C(7) C(8) C(10) 176.4(3) 1_555 1_555 1_555 1_555 yes
C(7) C(6) N(2) C(9) 4.3(5) 1_555 1_555 1_555 1_555 yes
C(7) C(8) N(3) C(9) 3.6(5) 1_555 1_555 1_555 1_555 yes
C(7) C(8) C(10) C(11) -4.7(6) 1_555 1_555 1_555 1_555 yes
C(8) C(10) N(4) C(14) -177.5(3) 1_555 1_555 1_555 1_555 yes
C(8) C(10) C(11) C(12) 179.4(4) 1_555 1_555 1_555 1_555 yes
C(9) N(3) C(8) C(10) -175.7(3) 1_555 1_555 1_555 1_555 yes
C(10) N(4) C(14) C(13) -2.5(6) 1_555 1_555 1_555 1_555 yes
C(10) C(11) C(12) C(13) -1.1(6) 1_555 1_555 1_555 1_555 yes
C(11) C(10) N(4) C(14) 4.0(5) 1_555 1_555 1_555 1_555 yes
C(11) C(12) C(13) C(14) 2.6(6) 1_555 1_555 1_555 1_555 yes
C(15) C(16) C(17) C(18) -169.7(4) 1_555 1_555 1_555 1_555 yes
C(16) C(17) C(18) C(19) 171.4(4) 1_555 1_555 1_555 1_555 yes
C(20) C(21) C(22) C(23) -174.0(4) 1_555 1_555 1_555 1_555 yes
C(21) C(22) C(23) C(24) -179.7(4) 1_555 1_555 1_555 1_555 yes
C(25) C(26) C(27) C(28) -173.7(4) 1_555 1_555 1_555 1_555 yes
C(26) C(27) C(28) C(29) 178.0(4) 1_555 1_555 1_555 1_555 yes
C(30) C(31) C(32) C(33) -174.2(4) 1_555 1_555 1_555 1_555 yes
C(31) C(32) C(33) C(34) 177.6(4) 1_555 1_555 1_555 1_555 yes
